data_7127961
loop_
_publ_author_name
'Markwell-Heys, Adrian W'
'Schneider, Matthew L.'
'Madridejos, Jenica Marie L.'
'Metha, Gregory F.'
'Bloch, Witold M.'

_publ_section_title
;
 Self-sorting of porous Cu<sub>4</sub>L<sub>2</sub>L'<sub>2</sub>
 metal-organic cages composed of isomerisable ligands.
;
_journal_issue 23
_journal_name_full 'Chemical communications (Cambridge, England)'
_journal_page_first 2915
_journal_page_last 2918
_journal_paper_doi 10.1039/d0cc08076d
_journal_volume 57
_journal_year 2021
_chemical_formula_sum 'C104 H92 Cu4 N12 O20'
_chemical_formula_weight 2084.05
_space_group_crystal_system triclinic
_space_group_IT_number 2
_space_group_name_Hall '-P 1'
_space_group_name_H-M_alt 'P -1'
_atom_sites_solution_hydrogens geom
_audit_creation_method SHELXL-2018/3
_audit_update_record
;
2021-01-21 deposited with the CCDC.	2021-02-16 downloaded from the CCDC.
;
_cell_angle_alpha 71.439(5)
_cell_angle_beta 73.953(4)
_cell_angle_gamma 71.422(5)
_cell_formula_units_Z 1
_cell_length_a 14.7652(8)
_cell_length_b 15.0291(8)
_cell_length_c 16.2398(7)
_cell_measurement_reflns_used 6651
_cell_measurement_temperature 150(2)
_cell_measurement_theta_max 27.2010
_cell_measurement_theta_min 3.6170
_cell_volume 3176.3(3)
_computing_cell_refinement 'CrysAlisPro 1.171.38.46 (Rigaku OD, 2015)'
_computing_data_collection 'CrysAlisPro 1.171.38.46 (Rigaku OD, 2015)'
_computing_data_reduction 'CrysAlisPro 1.171.38.46 (Rigaku OD, 2015)'
_computing_structure_refinement 'SHELXL-2018/3 (Sheldrick, 2018)'
_computing_structure_solution 'SHELXT 2018/2 (Sheldrick, 2018)'
_diffrn_ambient_temperature 150(2)
_diffrn_measured_fraction_theta_full 0.997
_diffrn_measured_fraction_theta_max 0.960
_diffrn_measurement_device_type 'Xcalibur, Eos'
_diffrn_radiation_type MoK\a
_diffrn_radiation_wavelength 0.71073
_diffrn_reflns_av_R_equivalents 0.0479
_diffrn_reflns_av_unetI/netI 0.0724
_diffrn_reflns_Laue_measured_fraction_full 0.997
_diffrn_reflns_Laue_measured_fraction_max 0.960
_diffrn_reflns_limit_h_max 18
_diffrn_reflns_limit_h_min -18
_diffrn_reflns_limit_k_max 17
_diffrn_reflns_limit_k_min -18
_diffrn_reflns_limit_l_max 19
_diffrn_reflns_limit_l_min -20
_diffrn_reflns_number 33354
_diffrn_reflns_point_group_measured_fraction_full 0.997
_diffrn_reflns_point_group_measured_fraction_max 0.960
_diffrn_reflns_theta_full 25.242
_diffrn_reflns_theta_max 26.371
_diffrn_reflns_theta_min 3.304
_diffrn_source 'fine-focus sealed X-ray tube'
_exptl_absorpt_coefficient_mu 0.720
_exptl_absorpt_correction_T_max 1.00000
_exptl_absorpt_correction_T_min 0.98767
_exptl_absorpt_correction_type multi-scan
_exptl_absorpt_process_details
;
CrysAlisPro 1.171.38.46 (Rigaku Oxford Diffraction, 2015)
Empirical absorption correction using spherical harmonics,
 implemented in SCALE3 ABSPACK scaling algorithm.
;
_exptl_crystal_colour blue
_exptl_crystal_density_diffrn 1.090
_exptl_crystal_description block
_exptl_crystal_F_000 1076
_exptl_crystal_size_max 0.24
_exptl_crystal_size_mid 0.23
_exptl_crystal_size_min 0.11
_platon_squeeze_details '6.5 DMA molecules + 1 H2O molecule'
_refine_diff_density_max 0.413
_refine_diff_density_min -0.315
_refine_diff_density_rms 0.060
_refine_ls_extinction_method none
_refine_ls_goodness_of_fit_ref 0.977
_refine_ls_hydrogen_treatment constr
_refine_ls_matrix_type full
_refine_ls_number_parameters 638
_refine_ls_number_reflns 12490
_refine_ls_number_restraints 444
_refine_ls_restrained_S_all 0.960
_refine_ls_R_factor_all 0.0756
_refine_ls_R_factor_gt 0.0442
_refine_ls_shift/su_max 0.000
_refine_ls_shift/su_mean 0.000
_refine_ls_structure_factor_coef Fsqd
_refine_ls_weighting_details 'w=1/[\s^2^(Fo^2^)+(0.0453P)^2^] where P=(Fo^2^+2Fc^2^)/3'
_refine_ls_weighting_scheme calc
_refine_ls_wR_factor_gt 0.0935
_refine_ls_wR_factor_ref 0.1039
_reflns_Friedel_coverage 0.000
_reflns_number_gt 8459
_reflns_number_total 12490
_reflns_threshold_expression 'I > 2\s(I)'
_cod_data_source_file d0cc08076d2.cif
_cod_data_source_block 1b
_cod_depositor_comments 'Adding full bibliography for 7127961--7127966.cif.'
_cod_database_code 7127961
_shelx_shelxl_version_number 2018/3
_shelx_space_group_comment
;
The symmetry employed for this shelxl refinement is uniquely defined
by the following loop, which should always be used as a source of
symmetry information in preference to the above space-group names.
They are only intended as comments.
;
_platon_squeeze_void_probe_radius 1.20

loop_
_space_group_symop_operation_xyz
'x, y, z'
'-x, -y, -z'

loop_
_atom_site_label
_atom_site_type_symbol
_atom_site_fract_x
_atom_site_fract_y
_atom_site_fract_z
_atom_site_U_iso_or_equiv
_atom_site_adp_type
_atom_site_occupancy
_atom_site_site_symmetry_order
_atom_site_calc_flag
_atom_site_refinement_flags_posn
_atom_site_refinement_flags_adp
_atom_site_refinement_flags_occupancy
_atom_site_disorder_assembly
_atom_site_disorder_group
C00F C 0.81134(18) 0.1825(2) 0.71348(16) 0.0228(6) Uani 1 1 d . U . . .
Cu1 Cu 0.28648(2) 0.95443(2) 0.28094(2) 0.02318(9) Uani 1 1 d . U . . .
Cu2 Cu 0.62817(2) 0.23171(2) 0.65868(2) 0.01998(9) Uani 1 1 d . U . . .
O1_1 O 0.22274(13) 0.93607(13) 0.40689(12) 0.0310(4) Uani 1 1 d . U . . .
C1_1 C 0.23797(18) 0.86076(19) 0.46834(17) 0.0213(6) Uani 1 1 d . U . . .
O2_1 O 0.29898(12) 0.78176(12) 0.46028(11) 0.0246(4) Uani 1 1 d . U . . .
C2_1 C 0.17652(17) 0.86520(18) 0.55811(16) 0.0191(6) Uani 1 1 d . U . . .
O3_1 O 0.56624(12) 0.22422(13) 0.78332(11) 0.0279(4) Uani 1 1 d . U . . .
C3_1 C 0.19857(18) 0.79361(19) 0.63280(17) 0.0242(6) Uani 1 1 d . U . . .
H3_1 H 0.253264 0.742003 0.627892 0.029 Uiso 1 1 calc R U . . .
O4_1 O 0.63536(13) 0.06661(13) 0.83425(11) 0.0313(4) Uani 1 1 d . U . . .
C4_1 C 0.1399(2) 0.7978(2) 0.71534(18) 0.0283(6) Uani 1 1 d . U . . .
C5_1 C 0.0554(2) 0.8733(2) 0.72072(19) 0.0344(7) Uani 1 1 d . U . . .
H5_1 H 0.014149 0.875826 0.775253 0.041 Uiso 1 1 calc R U . . .
C6_1 C 0.03290(19) 0.9435(2) 0.64624(19) 0.0342(7) Uani 1 1 d . U . . .
H6_1 H -0.023943 0.992941 0.650373 0.041 Uiso 1 1 calc R U . . .
C7_1 C 0.09405(18) 0.94132(19) 0.56491(18) 0.0258(6) Uani 1 1 d . U . . .
H7_1 H 0.079941 0.990758 0.514942 0.031 Uiso 1 1 calc R U . . .
N8_1 N 0.16741(16) 0.72050(17) 0.78878(15) 0.0340(6) Uani 1 1 d . U . . .
C9_1 C 0.1365(2) 0.7326(2) 0.86647(19) 0.0343(7) Uani 1 1 d . U . . .
H9_1 H 0.098090 0.792871 0.874239 0.041 Uiso 1 1 calc R U . . .
C10_1 C 0.1599(2) 0.6540(2) 0.94412(19) 0.0339(7) Uani 1 1 d . U . . .
C11_1 C 0.2225(2) 0.5647(2) 0.93544(18) 0.0331(7) Uani 1 1 d . U . . .
H11_1 H 0.248100 0.554124 0.879219 0.040 Uiso 1 1 calc R U . . .
C12_1 C 0.2475(2) 0.4916(2) 1.00814(18) 0.0330(7) Uani 1 1 d . U . . .
C13_1 C 0.2092(2) 0.5080(2) 1.09251(19) 0.0402(8) Uani 1 1 d . U . . .
H13_1 H 0.226399 0.459671 1.142171 0.048 Uiso 1 1 calc R U . . .
C14_1 C 0.1459(2) 0.5957(2) 1.1021(2) 0.0495(9) Uani 1 1 d . U . . .
H14_1 H 0.120044 0.606133 1.158365 0.059 Uiso 1 1 calc R U . . .
C15_1 C 0.1209(2) 0.6678(2) 1.0291(2) 0.0445(8) Uani 1 1 d . U . . .
H15_1 H 0.077442 0.726428 1.036344 0.053 Uiso 1 1 calc R U . . .
C16_1 C 0.3125(2) 0.3988(2) 0.9957(2) 0.0374(7) Uani 1 1 d . U . . .
H16_1 H 0.329651 0.389720 0.938803 0.045 Uiso 1 1 calc R U . . .
N17_1 N 0.34712(17) 0.33029(18) 1.05581(15) 0.0345(6) Uani 1 1 d . U . . .
C18_1 C 0.4147(2) 0.2444(2) 1.03600(18) 0.0291(6) Uani 1 1 d . U . . .
C19_1 C 0.4334(2) 0.1643(2) 1.10700(18) 0.0314(7) Uani 1 1 d . U . . .
H19_1 H 0.399787 0.167206 1.164069 0.038 Uiso 1 1 calc R U . . .
C20_1 C 0.5017(2) 0.0808(2) 1.09287(19) 0.0362(7) Uani 1 1 d . U . . .
H20_1 H 0.514913 0.028018 1.140767 0.043 Uiso 1 1 calc R U . . .
C21_1 C 0.5507(2) 0.0745(2) 1.00842(18) 0.0324(7) Uani 1 1 d . U . . .
H21_1 H 0.596709 0.017782 0.999465 0.039 Uiso 1 1 calc R U . . .
C22_1 C 0.53077(19) 0.1536(2) 0.93659(17) 0.0265(6) Uani 1 1 d . U . . .
C23_1 C 0.46417(19) 0.2378(2) 0.95084(18) 0.0301(7) Uani 1 1 d . U . . .
H23_1 H 0.452047 0.291026 0.903014 0.036 Uiso 1 1 calc R U . . .
C24_1 C 0.58165(19) 0.1477(2) 0.84385(17) 0.0240(6) Uani 1 1 d . U . . .
O1_2 O 0.39522(13) 0.97830(13) 0.30904(12) 0.0309(5) Uani 1 1 d . U . . .
C1_2 C 0.46024(19) 0.9115(2) 0.34329(17) 0.0247(6) Uani 1 1 d . U . . .
O2_2 O 0.46978(12) 0.82148(12) 0.35687(12) 0.0264(4) Uani 1 1 d . U . . .
C2_2 C 0.53207(19) 0.93959(19) 0.37393(17) 0.0266(6) Uani 1 1 d . U . . .
O3_2 O 0.74599(12) 0.24967(12) 0.68005(12) 0.0264(4) Uani 1 1 d . U . . .
C3_2 C 0.5192(2) 1.0368(2) 0.37081(19) 0.0351(7) Uani 1 1 d . U . . .
H3_2 H 0.469054 1.084934 0.346615 0.042 Uiso 1 1 calc R U . . .
O4_2 O 0.81278(13) 0.09324(13) 0.73767(12) 0.0315(5) Uani 1 1 d . U . . .
C4_2 C 0.5832(2) 1.0600(2) 0.4047(2) 0.0414(8) Uani 1 1 d . U . . .
H4_2 H 0.574625 1.124308 0.403843 0.050 Uiso 1 1 calc R U . . .
C5_2 C 0.6584(2) 0.9904(2) 0.4392(2) 0.0386(8) Uani 1 1 d . U . . .
H5_2 H 0.700081 1.007505 0.461800 0.046 Uiso 1 1 calc R U . . .
C6_2 C 0.6723(2) 0.8937(2) 0.44054(18) 0.0300(7) Uani 1 1 d . U . . .
C7_2 C 0.60706(19) 0.87024(19) 0.40922(17) 0.0271(6) Uani 1 1 d . U . . .
H7_2 H 0.614323 0.805570 0.412204 0.033 Uiso 1 1 calc R U . . .
N8_2 N 0.74560(17) 0.81651(16) 0.47757(15) 0.0317(6) Uani 1 1 d . U . . .
C9_2 C 0.8292(2) 0.8288(2) 0.46832(18) 0.0320(7) Uani 1 1 d . U . . .
H9_2 H 0.840834 0.889096 0.437605 0.038 Uiso 1 1 calc R U . . .
C10_2 C 0.90784(19) 0.7510(2) 0.50444(17) 0.0275(6) Uani 1 1 d . U . . .
C11_2 C 0.8946(2) 0.6576(2) 0.54636(18) 0.0296(7) Uani 1 1 d . U . . .
H11_2 H 0.834600 0.646001 0.552249 0.036 Uiso 1 1 calc R U . . .
C12_2 C 0.96808(19) 0.5832(2) 0.57882(18) 0.0279(6) Uani 1 1 d . U . . .
C13_2 C 1.05895(19) 0.6003(2) 0.56919(18) 0.0313(7) Uani 1 1 d . U . . .
H13_2 H 1.109748 0.550021 0.590016 0.038 Uiso 1 1 calc R U . . .
C14_2 C 1.0726(2) 0.6919(2) 0.52882(19) 0.0354(7) Uani 1 1 d . U . . .
H14_2 H 1.132516 0.703568 0.523009 0.042 Uiso 1 1 calc R U . . .
C15_2 C 0.9975(2) 0.7669(2) 0.49679(18) 0.0319(7) Uani 1 1 d . U . . .
H15_2 H 1.007462 0.828521 0.469853 0.038 Uiso 1 1 calc R U . . .
C16_2 C 0.9501(2) 0.4873(2) 0.62202(19) 0.0315(7) Uani 1 1 d . U . . .
H16_2 H 0.889574 0.478986 0.624462 0.038 Uiso 1 1 calc R U . . .
N17_2 N 1.01197(16) 0.41591(17) 0.65591(15) 0.0295(5) Uani 1 1 d . U . . .
C18_2 C 0.99092(19) 0.3231(2) 0.69361(18) 0.0282(6) Uani 1 1 d . U . . .
C19_2 C 1.0599(2) 0.2514(2) 0.7368(2) 0.0476(9) Uani 1 1 d . U . . .
H19_2 H 1.114951 0.265707 0.741082 0.057 Uiso 1 1 calc R U . . .
C20_2 C 1.0478(2) 0.1586(2) 0.7737(3) 0.0626(11) Uani 1 1 d . U . . .
H20_2 H 1.094143 0.111204 0.803632 0.075 Uiso 1 1 calc R U . . .
C21_2 C 0.9678(2) 0.1358(2) 0.7665(2) 0.0417(8) Uani 1 1 d . U . . .
H21_2 H 0.961097 0.072606 0.789779 0.050 Uiso 1 1 calc R U . . .
C22_2 C 0.89732(19) 0.20697(19) 0.72440(17) 0.0257(6) Uani 1 1 d . U . . .
C23_2 C 0.90836(18) 0.30079(19) 0.68888(17) 0.0251(6) Uani 1 1 d . U . . .
H23_2 H 0.860293 0.349006 0.661754 0.030 Uiso 1 1 calc R U . . .
O1_3 O 0.54758(13) 0.38286(13) 0.62675(12) 0.0308(4) Uani 1 1 d . U . . .
N1_3 N 0.5104(2) 0.54424(17) 0.60097(18) 0.0445(7) Uani 1 1 d . U . . .
C2_3 C 0.5700(2) 0.4603(2) 0.58723(19) 0.0336(7) Uani 1 1 d . U . . .
C3_3 C 0.6629(2) 0.4617(2) 0.5226(2) 0.0499(9) Uani 1 1 d . U . . .
H3A_3 H 0.650029 0.505655 0.467058 0.075 Uiso 1 1 calc R U . . .
H3B_3 H 0.694319 0.397717 0.514347 0.075 Uiso 1 1 calc R U . . .
H3C_3 H 0.704637 0.482704 0.544491 0.075 Uiso 1 1 calc R U . . .
C4_3 C 0.4225(3) 0.5456(3) 0.6694(3) 0.0722(12) Uani 1 1 d . U . . .
H4A_3 H 0.366311 0.573790 0.642310 0.108 Uiso 1 1 calc R U . . .
H4B_3 H 0.421394 0.583321 0.707685 0.108 Uiso 1 1 calc R U . . .
H4C_3 H 0.421969 0.480411 0.703359 0.108 Uiso 1 1 calc R U . . .
C5_3 C 0.5290(3) 0.6388(2) 0.5509(3) 0.0733(13) Uani 1 1 d . U . . .
H5A_3 H 0.499704 0.662668 0.499561 0.110 Uiso 1 1 calc R U . . .
H5B_3 H 0.597958 0.632042 0.532817 0.110 Uiso 1 1 calc R U . . .
H5C_3 H 0.501463 0.683632 0.587620 0.110 Uiso 1 1 calc R U . . .
O1_4 O 0.21734(14) 1.10374(14) 0.24358(13) 0.0365(5) Uani 1 1 d . U . . .
N1_4 N 0.13010(17) 1.24867(17) 0.18327(15) 0.0361(6) Uani 1 1 d . U . . .
C2_4 C 0.1822(2) 1.1587(2) 0.1805(2) 0.0335(7) Uani 1 1 d . U . . .
C3_4 C 0.1968(2) 1.1275(2) 0.0970(2) 0.0506(9) Uani 1 1 d . U . . .
H3A_4 H 0.222056 1.173712 0.046842 0.076 Uiso 1 1 calc R U . . .
H3B_4 H 0.135563 1.124096 0.090040 0.076 Uiso 1 1 calc R U . . .
H3C_4 H 0.242037 1.064816 0.100939 0.076 Uiso 1 1 calc R U . . .
C4_4 C 0.0843(2) 1.3188(2) 0.1123(2) 0.0528(9) Uani 1 1 d . U . . .
H4A_4 H 0.115815 1.370981 0.087761 0.079 Uiso 1 1 calc R U . . .
H4B_4 H 0.016670 1.343966 0.135216 0.079 Uiso 1 1 calc R U . . .
H4C_4 H 0.090014 1.287936 0.067031 0.079 Uiso 1 1 calc R U . . .
C5_4 C 0.1130(3) 1.2803(2) 0.2629(2) 0.0625(11) Uani 1 1 d . U . . .
H5A_4 H 0.137965 1.336090 0.249085 0.094 Uiso 1 1 calc R U . . .
H5B_4 H 0.145272 1.228918 0.306049 0.094 Uiso 1 1 calc R U . . .
H5C_4 H 0.044244 1.296891 0.286221 0.094 Uiso 1 1 calc R U . . .

loop_
_atom_site_aniso_label
_atom_site_aniso_U_11
_atom_site_aniso_U_22
_atom_site_aniso_U_33
_atom_site_aniso_U_23
_atom_site_aniso_U_13
_atom_site_aniso_U_12
C00F 0.0239(15) 0.0304(16) 0.0147(14) -0.0083(12) 0.0007(11) -0.0090(13)
Cu1 0.02571(19) 0.02108(18) 0.02054(19) -0.00317(15) -0.00341(14) -0.00597(14)
Cu2 0.02096(18) 0.01974(18) 0.01917(18) -0.00539(14) -0.00233(13) -0.00596(14)
O1_1 0.0378(11) 0.0235(11) 0.0227(11) -0.0035(9) -0.0010(9) -0.0023(9)
C1_1 0.0213(14) 0.0238(15) 0.0209(15) -0.0046(12) -0.0050(11) -0.0089(12)
O2_1 0.0258(10) 0.0238(10) 0.0198(10) -0.0054(8) -0.0029(8) -0.0016(8)
C2_1 0.0202(14) 0.0207(14) 0.0200(15) -0.0080(12) -0.0037(11) -0.0075(11)
O3_1 0.0339(11) 0.0268(11) 0.0203(11) -0.0069(9) -0.0001(8) -0.0076(9)
C3_1 0.0191(14) 0.0238(15) 0.0286(16) -0.0111(13) -0.0017(12) -0.0023(12)
O4_1 0.0387(12) 0.0270(11) 0.0227(11) -0.0052(9) -0.0013(9) -0.0061(9)
C4_1 0.0333(16) 0.0276(16) 0.0223(16) -0.0054(13) -0.0021(12) -0.0090(13)
C5_1 0.0317(17) 0.0378(18) 0.0266(17) -0.0088(14) 0.0045(13) -0.0071(14)
C6_1 0.0240(15) 0.0348(17) 0.0366(19) -0.0134(15) -0.0027(13) 0.0037(13)
C7_1 0.0285(15) 0.0221(15) 0.0261(16) -0.0046(12) -0.0078(12) -0.0048(12)
N8_1 0.0352(14) 0.0372(15) 0.0217(14) -0.0051(12) 0.0004(11) -0.0059(12)
C9_1 0.0316(16) 0.0360(18) 0.0303(18) -0.0083(14) 0.0003(13) -0.0073(14)
C10_1 0.0353(17) 0.0412(19) 0.0253(17) -0.0090(14) -0.0007(13) -0.0137(15)
C11_1 0.0370(17) 0.0433(19) 0.0169(16) -0.0101(14) 0.0032(12) -0.0119(15)
C12_1 0.0334(17) 0.0439(19) 0.0232(17) -0.0136(15) 0.0006(13) -0.0117(15)
C13_1 0.0481(19) 0.046(2) 0.0202(17) -0.0071(15) -0.0024(14) -0.0092(16)
C14_1 0.066(2) 0.055(2) 0.0194(18) -0.0184(17) 0.0010(15) -0.0048(19)
C15_1 0.051(2) 0.046(2) 0.0302(19) -0.0187(16) 0.0000(15) -0.0018(16)
C16_1 0.0412(18) 0.047(2) 0.0215(17) -0.0147(16) 0.0011(14) -0.0077(16)
N17_1 0.0401(15) 0.0386(15) 0.0225(14) -0.0095(12) -0.0002(11) -0.0104(12)
C18_1 0.0318(16) 0.0358(17) 0.0238(16) -0.0090(14) -0.0046(12) -0.0131(14)
C19_1 0.0400(18) 0.0400(18) 0.0179(16) -0.0066(14) 0.0002(13) -0.0210(15)
C20_1 0.052(2) 0.0304(17) 0.0248(17) -0.0028(14) -0.0030(14) -0.0164(15)
C21_1 0.0404(17) 0.0284(16) 0.0267(17) -0.0066(14) -0.0027(13) -0.0100(14)
C22_1 0.0296(16) 0.0297(16) 0.0234(16) -0.0085(13) -0.0005(12) -0.0138(13)
C23_1 0.0357(17) 0.0344(17) 0.0204(16) -0.0021(13) -0.0044(12) -0.0149(14)
C24_1 0.0256(15) 0.0282(16) 0.0225(16) -0.0045(13) -0.0051(12) -0.0142(13)
O1_2 0.0342(11) 0.0267(11) 0.0336(12) -0.0008(9) -0.0144(9) -0.0104(9)
C1_2 0.0251(15) 0.0289(17) 0.0181(15) -0.0049(13) 0.0008(12) -0.0096(13)
O2_2 0.0253(10) 0.0234(11) 0.0334(11) -0.0070(9) -0.0088(8) -0.0077(8)
C2_2 0.0316(16) 0.0267(16) 0.0228(16) -0.0056(13) -0.0021(12) -0.0124(13)
O3_2 0.0256(10) 0.0237(10) 0.0334(12) -0.0071(9) -0.0098(9) -0.0075(9)
C3_2 0.0399(18) 0.0251(16) 0.0421(19) -0.0060(14) -0.0150(14) -0.0073(14)
O4_2 0.0309(11) 0.0265(11) 0.0383(12) -0.0031(9) -0.0127(9) -0.0087(9)
C4_2 0.053(2) 0.0265(17) 0.050(2) -0.0113(16) -0.0143(16) -0.0114(16)
C5_2 0.0447(19) 0.0353(18) 0.048(2) -0.0105(16) -0.0171(15) -0.0188(15)
C6_2 0.0327(16) 0.0300(16) 0.0289(17) -0.0055(13) -0.0058(13) -0.0121(13)
C7_2 0.0297(16) 0.0223(15) 0.0311(17) -0.0098(13) -0.0017(12) -0.0097(13)
N8_2 0.0337(14) 0.0319(14) 0.0343(15) -0.0096(12) -0.0110(11) -0.0096(11)
C9_2 0.0390(18) 0.0318(17) 0.0303(17) -0.0072(14) -0.0077(13) -0.0159(14)
C10_2 0.0279(15) 0.0347(17) 0.0241(16) -0.0107(13) -0.0021(12) -0.0129(13)
C11_2 0.0280(16) 0.0378(18) 0.0295(17) -0.0087(14) -0.0078(13) -0.0149(14)
C12_2 0.0283(16) 0.0350(17) 0.0263(16) -0.0121(13) -0.0037(12) -0.0130(13)
C13_2 0.0251(15) 0.0390(18) 0.0325(17) -0.0103(14) -0.0071(13) -0.0091(13)
C14_2 0.0306(17) 0.0448(19) 0.0362(18) -0.0115(15) -0.0032(13) -0.0185(15)
C15_2 0.0374(17) 0.0342(17) 0.0276(17) -0.0082(14) -0.0015(13) -0.0175(14)
C16_2 0.0233(15) 0.0361(18) 0.0412(19) -0.0102(15) -0.0100(13) -0.0122(14)
N17_2 0.0322(14) 0.0337(14) 0.0287(14) -0.0087(12) -0.0086(11) -0.0133(12)
C18_2 0.0255(15) 0.0360(17) 0.0262(16) -0.0120(14) -0.0068(12) -0.0063(13)
C19_2 0.0396(19) 0.044(2) 0.068(2) -0.0022(18) -0.0295(17) -0.0189(16)
C20_2 0.057(2) 0.039(2) 0.099(3) 0.009(2) -0.055(2) -0.0135(18)
C21_2 0.0424(19) 0.0292(17) 0.057(2) 0.0000(16) -0.0243(16) -0.0121(15)
C22_2 0.0271(15) 0.0307(16) 0.0191(15) -0.0061(13) -0.0059(12) -0.0062(13)
C23_2 0.0219(14) 0.0303(16) 0.0244(16) -0.0098(13) -0.0065(11) -0.0034(12)
O1_3 0.0307(11) 0.0235(11) 0.0373(12) -0.0093(9) -0.0086(9) -0.0022(9)
N1_3 0.0583(18) 0.0223(14) 0.0586(19) -0.0116(13) -0.0319(15) 0.0010(13)
C2_3 0.050(2) 0.0230(16) 0.0301(18) -0.0037(14) -0.0221(15) -0.0026(15)
C3_3 0.071(2) 0.042(2) 0.039(2) -0.0102(17) 0.0009(17) -0.0262(18)
C4_3 0.050(2) 0.056(3) 0.115(4) -0.045(3) -0.022(2) 0.0102(19)
C5_3 0.124(4) 0.0182(18) 0.091(3) -0.0055(19) -0.067(3) -0.004(2)
O1_4 0.0429(12) 0.0286(11) 0.0314(12) 0.0017(10) -0.0110(10) -0.0064(10)
N1_4 0.0455(16) 0.0263(14) 0.0280(15) -0.0039(12) -0.0035(12) -0.0040(12)
C2_4 0.0321(17) 0.0298(18) 0.0353(19) -0.0064(15) 0.0012(14) -0.0116(14)
C3_4 0.061(2) 0.042(2) 0.042(2) -0.0156(17) -0.0147(17) 0.0056(17)
C4_4 0.053(2) 0.040(2) 0.052(2) -0.0007(18) -0.0119(17) -0.0028(17)
C5_4 0.092(3) 0.047(2) 0.045(2) -0.0205(19) -0.003(2) -0.013(2)

loop_
_atom_type_symbol
_atom_type_description
_atom_type_scat_dispersion_real
_atom_type_scat_dispersion_imag
_atom_type_scat_source
C C 0.0033 0.0016 'International Tables Vol C Tables 4.2.6.8 and 6.1.1.4'
H H 0.0000 0.0000 'International Tables Vol C Tables 4.2.6.8 and 6.1.1.4'
N N 0.0061 0.0033 'International Tables Vol C Tables 4.2.6.8 and 6.1.1.4'
O O 0.0106 0.0060 'International Tables Vol C Tables 4.2.6.8 and 6.1.1.4'
Cu Cu 0.3201 1.2651 'International Tables Vol C Tables 4.2.6.8 and 6.1.1.4'

loop_
_geom_angle_atom_site_label_1
_geom_angle_atom_site_label_2
_geom_angle_atom_site_label_3
_geom_angle
_geom_angle_site_symmetry_1
_geom_angle_site_symmetry_3
_geom_angle_publ_flag
O3_2 C00F O4_2 125.4(2) . . ?
O3_2 C00F C22_2 118.7(2) . . ?
O4_2 C00F C22_2 115.9(2) . . ?
O1_2 Cu1 O4_2 169.97(8) . 2_666 ?
O1_2 Cu1 O4_1 91.32(8) . 2_666 ?
O4_2 Cu1 O4_1 88.46(7) 2_666 2_666 ?
O1_2 Cu1 O1_1 89.14(8) . . ?
O4_2 Cu1 O1_1 88.32(8) 2_666 . ?
O4_1 Cu1 O1_1 164.00(8) 2_666 . ?
O1_2 Cu1 O1_4 93.08(7) . . ?
O4_2 Cu1 O1_4 96.82(7) 2_666 . ?
O4_1 Cu1 O1_4 100.60(8) 2_666 . ?
O1_1 Cu1 O1_4 95.34(8) . . ?
O1_2 Cu1 Cu2 84.68(5) . 2_666 ?
O4_2 Cu1 Cu2 85.33(5) 2_666 2_666 ?
O4_1 Cu1 Cu2 83.67(6) 2_666 2_666 ?
O1_1 Cu1 Cu2 80.45(5) . 2_666 ?
O1_4 Cu1 Cu2 175.24(5) . 2_666 ?
O3_1 Cu2 O2_2 90.97(7) . 2_666 ?
O3_1 Cu2 O2_1 171.21(7) . 2_666 ?
O2_2 Cu2 O2_1 88.25(7) 2_666 2_666 ?
O3_1 Cu2 O3_2 90.18(7) . . ?
O2_2 Cu2 O3_2 165.15(7) 2_666 . ?
O2_1 Cu2 O3_2 88.35(7) 2_666 . ?
O3_1 Cu2 O1_3 88.50(7) . . ?
O2_2 Cu2 O1_3 96.30(7) 2_666 . ?
O2_1 Cu2 O1_3 100.29(7) 2_666 . ?
O3_2 Cu2 O1_3 98.53(7) . . ?
O3_1 Cu2 Cu1 84.09(5) . 2_666 ?
O2_2 Cu2 Cu1 83.08(5) 2_666 2_666 ?
O2_1 Cu2 Cu1 87.13(5) 2_666 2_666 ?
O3_2 Cu2 Cu1 82.32(5) . 2_666 ?
O1_3 Cu2 Cu1 172.55(5) . 2_666 ?
C1_1 O1_1 Cu1 127.51(17) . . ?
O1_1 C1_1 O2_1 125.4(2) . . ?
O1_1 C1_1 C2_1 116.7(2) . . ?
O2_1 C1_1 C2_1 117.9(2) . . ?
C1_1 O2_1 Cu2 119.25(16) . 2_666 ?
C3_1 C2_1 C7_1 119.9(2) . . ?
C3_1 C2_1 C1_1 121.3(2) . . ?
C7_1 C2_1 C1_1 118.8(2) . . ?
C24_1 O3_1 Cu2 122.98(17) . . ?
C2_1 C3_1 C4_1 120.6(2) . . ?
C24_1 O4_1 Cu1 122.98(17) . 2_666 ?
C3_1 C4_1 C5_1 118.8(3) . . ?
C3_1 C4_1 N8_1 116.9(2) . . ?
C5_1 C4_1 N8_1 124.2(2) . . ?
C6_1 C5_1 C4_1 120.4(3) . . ?
C5_1 C6_1 C7_1 120.5(3) . . ?
C6_1 C7_1 C2_1 119.7(3) . . ?
C9_1 N8_1 C4_1 119.7(2) . . ?
N8_1 C9_1 C10_1 121.6(3) . . ?
C11_1 C10_1 C15_1 118.4(3) . . ?
C11_1 C10_1 C9_1 121.2(3) . . ?
C15_1 C10_1 C9_1 120.4(3) . . ?
C12_1 C11_1 C10_1 121.5(3) . . ?
C11_1 C12_1 C13_1 119.0(3) . . ?
C11_1 C12_1 C16_1 119.5(3) . . ?
C13_1 C12_1 C16_1 121.5(3) . . ?
C14_1 C13_1 C12_1 120.0(3) . . ?
C15_1 C14_1 C13_1 120.4(3) . . ?
C14_1 C15_1 C10_1 120.6(3) . . ?
N17_1 C16_1 C12_1 125.0(3) . . ?
C16_1 N17_1 C18_1 120.8(2) . . ?
C19_1 C18_1 C23_1 119.0(3) . . ?
C19_1 C18_1 N17_1 117.2(2) . . ?
C23_1 C18_1 N17_1 123.7(3) . . ?
C20_1 C19_1 C18_1 120.1(3) . . ?
C19_1 C20_1 C21_1 120.7(3) . . ?
C20_1 C21_1 C22_1 119.7(3) . . ?
C23_1 C22_1 C21_1 119.6(2) . . ?
C23_1 C22_1 C24_1 119.7(3) . . ?
C21_1 C22_1 C24_1 120.6(2) . . ?
C22_1 C23_1 C18_1 120.8(3) . . ?
O4_1 C24_1 O3_1 126.2(2) . . ?
O4_1 C24_1 C22_1 116.8(2) . . ?
O3_1 C24_1 C22_1 117.0(2) . . ?
C1_2 O1_2 Cu1 122.75(16) . . ?
O1_2 C1_2 O2_2 125.8(2) . . ?
O1_2 C1_2 C2_2 117.7(2) . . ?
O2_2 C1_2 C2_2 116.5(2) . . ?
C1_2 O2_2 Cu2 123.24(17) . 2_666 ?
C7_2 C2_2 C3_2 119.6(2) . . ?
C7_2 C2_2 C1_2 120.6(2) . . ?
C3_2 C2_2 C1_2 119.7(3) . . ?
C00F O3_2 Cu2 124.66(16) . . ?
C4_2 C3_2 C2_2 118.5(3) . . ?
C00F O4_2 Cu1 122.05(17) . 2_666 ?
C5_2 C4_2 C3_2 121.5(3) . . ?
C4_2 C5_2 C6_2 119.8(3) . . ?
C7_2 C6_2 C5_2 118.7(3) . . ?
C7_2 C6_2 N8_2 117.3(2) . . ?
C5_2 C6_2 N8_2 123.9(2) . . ?
C2_2 C7_2 C6_2 121.8(2) . . ?
C9_2 N8_2 C6_2 119.8(2) . . ?
N8_2 C9_2 C10_2 122.0(3) . . ?
C15_2 C10_2 C11_2 118.4(3) . . ?
C15_2 C10_2 C9_2 121.2(2) . . ?
C11_2 C10_2 C9_2 120.4(2) . . ?
C12_2 C11_2 C10_2 121.3(2) . . ?
C11_2 C12_2 C13_2 119.4(3) . . ?
C11_2 C12_2 C16_2 119.0(2) . . ?
C13_2 C12_2 C16_2 121.6(3) . . ?
C14_2 C13_2 C12_2 119.7(3) . . ?
C13_2 C14_2 C15_2 120.4(3) . . ?
C14_2 C15_2 C10_2 120.7(3) . . ?
N17_2 C16_2 C12_2 123.4(2) . . ?
C16_2 N17_2 C18_2 120.4(2) . . ?
C19_2 C18_2 C23_2 119.0(3) . . ?
C19_2 C18_2 N17_2 115.9(2) . . ?
C23_2 C18_2 N17_2 125.1(3) . . ?
C20_2 C19_2 C18_2 120.6(3) . . ?
C21_2 C20_2 C19_2 120.4(3) . . ?
C20_2 C21_2 C22_2 119.8(3) . . ?
C21_2 C22_2 C23_2 119.8(2) . . ?
C21_2 C22_2 C00F 120.4(2) . . ?
C23_2 C22_2 C00F 119.7(2) . . ?
C22_2 C23_2 C18_2 120.4(3) . . ?
C2_3 O1_3 Cu2 134.69(19) . . ?
C2_3 N1_3 C4_3 120.5(3) . . ?
C2_3 N1_3 C5_3 123.2(3) . . ?
C4_3 N1_3 C5_3 116.3(3) . . ?
O1_3 C2_3 N1_3 120.7(3) . . ?
O1_3 C2_3 C3_3 120.6(3) . . ?
N1_3 C2_3 C3_3 118.7(3) . . ?
C2_4 O1_4 Cu1 135.95(19) . . ?
C2_4 N1_4 C5_4 119.7(3) . . ?
C2_4 N1_4 C4_4 124.7(3) . . ?
C5_4 N1_4 C4_4 115.6(3) . . ?
O1_4 C2_4 N1_4 120.5(3) . . ?
O1_4 C2_4 C3_4 121.3(3) . . ?
N1_4 C2_4 C3_4 118.2(3) . . ?

loop_
_geom_bond_atom_site_label_1
_geom_bond_atom_site_label_2
_geom_bond_distance
_geom_bond_site_symmetry_2
_geom_bond_publ_flag
C00F O3_2 1.251(3) . ?
C00F O4_2 1.267(3) . ?
C00F C22_2 1.497(3) . ?
Cu1 O1_2 1.9471(17) . ?
Cu1 O4_2 1.9505(17) 2_666 ?
Cu1 O4_1 1.9702(18) 2_666 ?
Cu1 O1_1 1.9718(18) . ?
Cu1 O1_4 2.1123(19) . ?
Cu1 Cu2 2.6582(5) 2_666 ?
Cu2 O3_1 1.9604(17) . ?
Cu2 O2_2 1.9650(16) 2_666 ?
Cu2 O2_1 1.9727(17) 2_666 ?
Cu2 O3_2 1.9780(16) . ?
Cu2 O1_3 2.1712(18) . ?
O1_1 C1_1 1.253(3) . ?
C1_1 O2_1 1.261(3) . ?
C1_1 C2_1 1.498(3) . ?
C2_1 C3_1 1.378(3) . ?
C2_1 C7_1 1.386(3) . ?
O3_1 C24_1 1.256(3) . ?
C3_1 C4_1 1.389(3) . ?
O4_1 C24_1 1.255(3) . ?
C4_1 C5_1 1.397(4) . ?
C4_1 N8_1 1.423(3) . ?
C5_1 C6_1 1.368(4) . ?
C6_1 C7_1 1.382(4) . ?
N8_1 C9_1 1.268(3) . ?
C9_1 C10_1 1.462(4) . ?
C10_1 C11_1 1.391(4) . ?
C10_1 C15_1 1.395(4) . ?
C11_1 C12_1 1.376(4) . ?
C12_1 C13_1 1.399(4) . ?
C12_1 C16_1 1.458(4) . ?
C13_1 C14_1 1.379(4) . ?
C14_1 C15_1 1.374(4) . ?
C16_1 N17_1 1.255(4) . ?
N17_1 C18_1 1.425(3) . ?
C18_1 C19_1 1.392(4) . ?
C18_1 C23_1 1.393(4) . ?
C19_1 C20_1 1.376(4) . ?
C20_1 C21_1 1.380(4) . ?
C21_1 C22_1 1.394(4) . ?
C22_1 C23_1 1.375(4) . ?
C22_1 C24_1 1.502(3) . ?
O1_2 C1_2 1.251(3) . ?
C1_2 O2_2 1.267(3) . ?
C1_2 C2_2 1.504(3) . ?
C2_2 C7_2 1.370(4) . ?
C2_2 C3_2 1.399(4) . ?
C3_2 C4_2 1.391(4) . ?
C4_2 C5_2 1.368(4) . ?
C5_2 C6_2 1.395(4) . ?
C6_2 C7_2 1.383(3) . ?
C6_2 N8_2 1.413(3) . ?
N8_2 C9_2 1.267(3) . ?
C9_2 C10_2 1.461(4) . ?
C10_2 C15_2 1.385(3) . ?
C10_2 C11_2 1.401(4) . ?
C11_2 C12_2 1.369(4) . ?
C12_2 C13_2 1.403(3) . ?
C12_2 C16_2 1.461(4) . ?
C13_2 C14_2 1.376(4) . ?
C14_2 C15_2 1.384(4) . ?
C16_2 N17_2 1.252(3) . ?
N17_2 C18_2 1.429(3) . ?
C18_2 C19_2 1.380(4) . ?
C18_2 C23_2 1.391(3) . ?
C19_2 C20_2 1.379(4) . ?
C20_2 C21_2 1.374(4) . ?
C21_2 C22_2 1.383(4) . ?
C22_2 C23_2 1.387(3) . ?
O1_3 C2_3 1.236(3) . ?
N1_3 C2_3 1.334(4) . ?
N1_3 C4_3 1.456(4) . ?
N1_3 C5_3 1.464(4) . ?
C2_3 C3_3 1.480(4) . ?
O1_4 C2_4 1.218(3) . ?
N1_4 C2_4 1.334(3) . ?
N1_4 C5_4 1.447(4) . ?
N1_4 C4_4 1.449(4) . ?
C2_4 C3_4 1.511(4) . ?

loop_
_platon_squeeze_void_nr
_platon_squeeze_void_average_x
_platon_squeeze_void_average_y
_platon_squeeze_void_average_z
_platon_squeeze_void_volume
_platon_squeeze_void_count_electrons
_platon_squeeze_void_content
1 -0.011 0.009 0.000 1052 322 ' '
